data_1532986
loop_
_publ_author_name
'Nakata, Yoshiyuki'

_publ_section_title
;
 The Crystal Structure and Magnetic Properties of Fe~3~Pt Martensite
 Determined by First Principle Calculations
;
_journal_coden_ASTM MTARCE
_journal_issue 9
_journal_name_full 'Materials Transactions'
_journal_page_first 1706
_journal_page_last 1708
_journal_paper_doi 10.2320/matertrans.44.1706
_journal_volume 44
_journal_year 2003
_chemical_formula_sum 'Fe3 Pt'
_space_group_IT_number 139
_symmetry_space_group_name_Hall '-I 4 2'
_symmetry_space_group_name_H-M 'I 4/m m m'
_cell_angle_alpha 90
_cell_angle_beta 90
_cell_angle_gamma 90
_cell_formula_units_Z 4
_cell_length_a 5.73
_cell_length_b 5.73
_cell_length_c 6.34
_cell_volume 208.161
_citation_journal_id_ASTM MTARCE
_cod_data_source_file Nakata_MTARCE_2003_1960.cif
_cod_data_source_block Fe3Pt1
_cod_original_cell_volume 208.1606
_cod_original_formula_sum 'Fe3 Pt1'
_cod_database_code 1532986

loop_
_symmetry_equiv_pos_as_xyz
x,y,z
-y,x,z
-x,-y,z
y,-x,z
x,-y,-z
y,x,-z
-x,y,-z
-y,-x,-z
-x,-y,-z
y,-x,-z
x,y,-z
-y,x,-z
-x,y,z
-y,-x,z
x,-y,z
y,x,z
x+1/2,y+1/2,z+1/2
-y+1/2,x+1/2,z+1/2
-x+1/2,-y+1/2,z+1/2
y+1/2,-x+1/2,z+1/2
x+1/2,-y+1/2,-z+1/2
y+1/2,x+1/2,-z+1/2
-x+1/2,y+1/2,-z+1/2
-y+1/2,-x+1/2,-z+1/2
-x+1/2,-y+1/2,-z+1/2
y+1/2,-x+1/2,-z+1/2
x+1/2,y+1/2,-z+1/2
-y+1/2,x+1/2,-z+1/2
-x+1/2,y+1/2,z+1/2
-y+1/2,-x+1/2,z+1/2
x+1/2,-y+1/2,z+1/2
y+1/2,x+1/2,z+1/2

loop_
_atom_site_label
_atom_site_type_symbol
_atom_site_fract_x
_atom_site_fract_y
_atom_site_fract_z
_atom_site_occupancy
_atom_site_U_iso_or_equiv
Pt1 Pt 0 0.5 0.25 1 0.0
Fe1 Fe 0 0 0.7511 1 0.0
Fe2 Fe 0.7507 0.7507 0 1 0.0
